data_4105811
loop_
_publ_author_name
'Liban M. A. Saleh'
'Krishna Hassomal Birjkumar'
'Andrey V. Protchenko'
'Andrew D. Schwarz'
'Simon Aldridge'
'Cameron Jones'
'Nikolas Kaltsoyannis'
'Philip Mountford'

_publ_contact_author
;
 Prof P. Mountford           
 Chemistry Research Laboratory
 Mansfield Road
 Oxford
 OX1 3TA
 UK
;
_publ_contact_author_email Philip.Mountford@chem.ox.ac.uk
_publ_contact_author_fax '+44 1865 285141'
_publ_contact_author_phone '+44 1865 285140'
_publ_section_title
;
 Group 3 and Lanthanide Boryl Compounds: Syntheses, Structures, and
 Bonding Analyses of Sc-B, Y-B, and Lu-B \s-Coordinated NHC Analogues
;
_journal_name_full 'Journal of the American Chemical Society'
_journal_page_first 3836
_journal_page_last 3839
_journal_paper_doi 10.1021/ja2007092
_journal_volume 133
_journal_year 2011
_chemical_formula_moiety 'C42 H74 B1 N2 O2 Si2 Y1'
_chemical_formula_sum 'C42 H74 B N2 O2 Si2 Y'
_chemical_formula_weight 794.95
_chemical_name_systematic
;
Y{BN2Ar2C2H2}(CH2SiMe3)2(THF)2
;
_space_group_IT_number 14
_symmetry_cell_setting monoclinic
_symmetry_space_group_name_Hall '-P 2yn'
_symmetry_space_group_name_H-M 'P 1 21/n 1'
_atom_sites_solution_hydrogens geom
_atom_sites_solution_primary direct
_atom_sites_solution_secondary difmap
_cell_angle_alpha 90
_cell_angle_beta 113.890(1)
_cell_angle_gamma 90
_cell_formula_units_Z 4
_cell_length_a 21.3465(3)
_cell_length_b 10.3553(2)
_cell_length_c 23.5353(4)
_cell_measurement_reflns_used 18140
_cell_measurement_temperature 150
_cell_measurement_theta_max 27
_cell_measurement_theta_min 5
_cell_volume 4756.74(14)
_computing_cell_refinement 'DENZO/SCALEPACK (Otwinowski & Minor, 1997)'
_computing_data_collection 'COLLECT (Nonius, 2001).'
_computing_data_reduction 'DENZO/SCALEPACK (Otwinowski & Minor, 1997)'
_computing_molecular_graphics 'CAMERON (Watkin et al., 1996)'
_computing_publication_material 'CRYSTALS (Betteridge et al., 2003)'
_computing_structure_refinement 'CRYSTALS (Betteridge et al., 2003)'
_computing_structure_solution 'SIR92 (Altomare et al., 1994)'
_diffrn_ambient_temperature 150
_diffrn_measured_fraction_theta_full 0.980
_diffrn_measured_fraction_theta_max 0.973
_diffrn_measurement_device Area
_diffrn_measurement_device_type 'Nonius KappaCCD'
_diffrn_measurement_method \w
_diffrn_radiation_monochromator graphite
_diffrn_radiation_type 'Mo K\a'
_diffrn_radiation_wavelength 0.71073
_diffrn_reflns_av_R_equivalents 0.049
_diffrn_reflns_limit_h_max 27
_diffrn_reflns_limit_h_min -27
_diffrn_reflns_limit_k_max 13
_diffrn_reflns_limit_k_min -13
_diffrn_reflns_limit_l_max 30
_diffrn_reflns_limit_l_min -30
_diffrn_reflns_number 19119
_diffrn_reflns_theta_full 25.460
_diffrn_reflns_theta_max 27.376
_diffrn_reflns_theta_min 5.118
_diffrn_standards_number 0
_exptl_absorpt_coefficient_mu 1.308
_exptl_absorpt_correction_T_max 0.77
_exptl_absorpt_correction_T_min 0.77
_exptl_absorpt_correction_type multi-scan
_exptl_absorpt_process_details 'DENZO/SCALEPACK (Otwinowski & Minor, 1997)'
_exptl_crystal_colour colourless
_exptl_crystal_density_diffrn 1.110
_exptl_crystal_description block
_exptl_crystal_F_000 1712
_exptl_crystal_size_max 0.200
_exptl_crystal_size_mid 0.200
_exptl_crystal_size_min 0.200
_refine_diff_density_max 1.72
_refine_diff_density_min -1.46
_refine_ls_extinction_method none
_refine_ls_goodness_of_fit_ref 1.1096
_refine_ls_hydrogen_treatment constr
_refine_ls_matrix_type full
_refine_ls_number_parameters 514
_refine_ls_number_reflns 7193
_refine_ls_number_restraints 150
_refine_ls_R_factor_all 0.1203
_refine_ls_R_factor_gt 0.0920
_refine_ls_shift/su_max 0.0148051
_refine_ls_shift/su_mean 0.0002521
_refine_ls_structure_factor_coef F
_refine_ls_weighting_details
;
 Method, part 1, Chebychev polynomial, (Watkin, 1994, Prince, 1982) 
 [weight] = 1.0/[A~0~*T~0~(x)+A~1~*T~1~(x) ... +A~n-1~]*T~n-1~(x)] 
 where A~i~ are the Chebychev coefficients listed below and x= Fcalc/Fmax 
 Method = Robust Weighting (Prince, 1982) 
 W = [weight] * [1-(deltaF/6*sigmaF)^2^]^2^ 
 A~i~ are: 
 2.51 0.980E-01 1.72 
;
_refine_ls_weighting_scheme calc
_refine_ls_wR_factor_all 0.1020
_refine_ls_wR_factor_gt 0.0809
_refine_ls_wR_factor_ref 0.0781
_reflns_limit_h_max 25
_reflns_limit_h_min -27
_reflns_limit_k_max 13
_reflns_limit_k_min 0
_reflns_limit_l_max 30
_reflns_limit_l_min 0
_reflns_number_gt 7911
_reflns_number_total 10524
_reflns_threshold_expression I>2.0\s(I)
_oxford_diffrn_Wilson_B_factor 2.82
_oxford_diffrn_Wilson_scale 5.81
_oxford_refine_ls_r_factor_ref 0.0835
_oxford_refine_ls_scale 0.4768(10)
_oxford_reflns_number_all 10524
_oxford_reflns_threshold_expression_ref I>3.0\s(I)
_cod_data_source_file ja2007092_si_002_2.cif
_cod_data_source_block COMPOUND_3_Y
_cod_original_cell_volume 4756.7(1)
_cod_original_sg_symbol_H-M 'P 1 21/n 1 '
_cod_original_formula_sum 'C42 H74 B1 N2 O2 Si2 Y1'
_cod_database_code 4105811

loop_
_symmetry_equiv_pos_as_xyz
x,y,z
-x,-y,-z
-x+1/2,y+1/2,-z+1/2
x+1/2,-y+1/2,z+1/2

loop_
_atom_site_label
_atom_site_type_symbol
_atom_site_fract_x
_atom_site_fract_y
_atom_site_fract_z
_atom_site_U_iso_or_equiv
_atom_site_occupancy
_atom_site_adp_type
_atom_site_refinement_flags_posn
_atom_site_disorder_assembly
_atom_site_disorder_group
Y1 Y 0.238527(19) 0.88159(5) 0.477680(17) 0.0339 1.0000 Uani . . .
B1 B 0.2755(2) 0.8368(5) 0.5999(2) 0.0344 1.0000 Uani . . .
N1 N 0.23348(17) 0.7861(4) 0.63039(15) 0.0378 1.0000 Uani . . .
N2 N 0.34144(17) 0.8503(4) 0.65346(15) 0.0395 1.0000 Uani . . .
O1 O 0.33108(16) 1.0210(4) 0.49388(15) 0.0476 1.0000 Uani . . .
O2 O 0.13633(15) 0.7630(4) 0.42475(14) 0.0456 1.0000 Uani . . .
C1 C 0.2716(2) 0.7713(6) 0.69439(19) 0.0485 1.0000 Uani . . .
C2 C 0.3357(2) 0.8105(6) 0.70782(19) 0.0501 1.0000 Uani . . .
C3 C 0.1626(2) 0.7473(5) 0.60462(17) 0.0369 1.0000 Uani . . .
C4 C 0.1126(2) 0.8410(5) 0.60030(19) 0.0417 1.0000 Uani . . .
C5 C 0.0438(2) 0.8001(6) 0.5776(2) 0.0453 1.0000 Uani . . .
C6 C 0.0264(2) 0.6744(6) 0.5599(2) 0.0480 1.0000 Uani . . .
C7 C 0.0759(2) 0.5833(5) 0.5650(2) 0.0438 1.0000 Uani . . .
C8 C 0.1456(2) 0.6199(5) 0.58798(18) 0.0413 1.0000 Uani . . .
C9 C 0.1993(2) 0.5188(6) 0.5952(2) 0.0489 1.0000 Uani . . .
C10 C 0.2030(4) 0.4169(8) 0.6440(4) 0.0798 1.0000 Uani . . .
C11 C 0.1886(3) 0.4534(8) 0.5330(3) 0.0740 1.0000 Uani . . .
C12 C 0.1305(3) 0.9792(5) 0.6214(2) 0.0502 1.0000 Uani . . .
C13 C 0.0937(4) 1.0750(7) 0.5675(3) 0.0665 1.0000 Uani . . .
C14 C 0.1148(5) 1.0123(8) 0.6767(3) 0.0851 1.0000 Uani . . .
C15 C 0.40776(19) 0.8958(5) 0.65901(18) 0.0378 1.0000 Uani . . .
C16 C 0.4309(2) 1.0166(5) 0.6861(2) 0.0428 1.0000 Uani . . .
C17 C 0.4980(2) 1.0529(6) 0.6956(2) 0.0508 1.0000 Uani . . .
C18 C 0.5394(2) 0.9718(7) 0.6792(2) 0.0598 1.0000 Uani . . .
C19 C 0.5155(2) 0.8549(7) 0.6526(2) 0.0576 1.0000 Uani . . .
C20 C 0.4491(2) 0.8118(5) 0.6411(2) 0.0444 1.0000 Uani . . .
C21 C 0.4239(3) 0.6795(6) 0.6134(3) 0.0562 1.0000 Uani . . .
C22 C 0.4603(3) 0.6278(7) 0.5742(3) 0.0749 1.0000 Uani . . .
C23 C 0.4285(4) 0.5830(7) 0.6642(3) 0.0864 1.0000 Uani . . .
C24 C 0.3879(2) 1.1047(6) 0.7068(2) 0.0482 1.0000 Uani . . .
C25 C 0.4121(3) 1.1000(7) 0.7785(2) 0.0651 1.0000 Uani . . .
C26 C 0.3900(3) 1.2462(6) 0.6889(3) 0.0606 1.0000 Uani . . .
C27 C 0.3371(3) 1.1453(7) 0.5241(3) 0.0653 1.0000 Uani . . .
C28 C 0.4055(4) 1.1994(8) 0.5327(4) 0.0865 1.0000 Uani . . .
C29 C 0.4258(4) 1.1260(10) 0.4904(5) 0.1053 1.0000 Uani . . .
C30 C 0.3918(3) 0.9974(7) 0.4830(4) 0.0706 1.0000 Uani . . .
C31 C 0.0723(2) 0.7740(7) 0.4333(2) 0.0559 1.0000 Uani . . .
C32 C 0.0237(3) 0.6825(7) 0.3873(3) 0.0589 1.0000 Uani . . .
C33 C 0.1204(3) 0.7065(6) 0.3636(2) 0.0499 1.0000 Uani . . .
C34 C 0.0435(3) 0.6948(7) 0.3327(2) 0.0626 1.0000 Uani . . .
C35 C 0.1675(2) 1.0714(4) 0.43873(19) 0.0560 1.0000 Uani D . .
C36 C 0.2903(3) 0.7245(8) 0.4356(3) 0.0807 1.0000 Uani D . .
C37 C 0.3968(5) 0.7167(16) 0.3779(6) 0.0819 0.5000 Uani D 1 1
C38 C 0.2418(6) 0.7102(16) 0.2915(5) 0.0845 0.5000 Uani D 1 1
C39 C 0.3186(7) 0.4872(11) 0.3727(6) 0.0844 0.5000 Uani D 1 1
C40 C 0.0746(4) 1.0899(7) 0.2992(3) 0.0580 0.5000 Uani D 2 1
C41 C 0.2290(4) 1.1272(7) 0.3439(3) 0.0579 0.5000 Uani D 2 1
C42 C 0.1465(4) 1.3326(8) 0.3686(2) 0.0585 0.5000 Uani D 2 1
C371 C 0.3603(6) 0.7943(14) 0.3485(6) 0.0835 0.5000 Uani D 1 2
C381 C 0.2255(5) 0.6379(16) 0.2960(5) 0.0827 0.5000 Uani D 1 2
C391 C 0.3543(6) 0.5172(12) 0.3869(6) 0.0840 0.5000 Uani D 1 2
C401 C 0.0986(4) 1.0550(7) 0.2962(3) 0.0580 0.5000 Uani D 2 2
C411 C 0.2393(4) 1.1832(8) 0.3592(3) 0.0582 0.5000 Uani D 2 2
C421 C 0.1152(4) 1.3202(8) 0.3584(3) 0.0586 0.5000 Uani D 2 2
Si1 Si 0.15391(7) 1.15484(16) 0.36600(6) 0.0572 1.0000 Uani D . .
Si2 Si 0.3089(4) 0.6698(9) 0.3700(4) 0.0822 0.5000 Uani D 1 1
Si21 Si 0.3056(4) 0.6760(9) 0.3665(4) 0.0819 0.5000 Uani D 1 2
H322 H 0.0309 0.5957 0.4039 0.0718 1.0000 Uiso R . .
H11 H 0.2544 0.7375 0.7237 0.0557 1.0000 Uiso R . .
H21 H 0.3726 0.8103 0.7481 0.0575 1.0000 Uiso R . .
H51 H 0.0084 0.8611 0.5741 0.0553 1.0000 Uiso R . .
H61 H -0.0206 0.6490 0.5441 0.0532 1.0000 Uiso R . .
H71 H 0.0632 0.4957 0.5527 0.0534 1.0000 Uiso R . .
H91 H 0.2430 0.5627 0.6111 0.0577 1.0000 Uiso R . .
H101 H 0.2366 0.3536 0.6486 0.0915 1.0000 Uiso R . .
H102 H 0.2118 0.4551 0.6834 0.0915 1.0000 Uiso R . .
H103 H 0.1588 0.3733 0.6304 0.0915 1.0000 Uiso R . .
H111 H 0.2230 0.3915 0.5377 0.0897 1.0000 Uiso R . .
H112 H 0.1900 0.5180 0.5033 0.0897 1.0000 Uiso R . .
H113 H 0.1446 0.4129 0.5146 0.0897 1.0000 Uiso R . .
H121 H 0.1789 0.9892 0.6332 0.0613 1.0000 Uiso R . .
H131 H 0.1057 1.1613 0.5807 0.0779 1.0000 Uiso R . .
H132 H 0.0452 1.0649 0.5536 0.0779 1.0000 Uiso R . .
H133 H 0.1056 1.0576 0.5331 0.0779 1.0000 Uiso R . .
H141 H 0.1265 1.0994 0.6898 0.0991 1.0000 Uiso R . .
H142 H 0.1397 0.9568 0.7117 0.0991 1.0000 Uiso R . .
H143 H 0.0668 1.0006 0.6670 0.0991 1.0000 Uiso R . .
H171 H 0.5154 1.1364 0.7144 0.0609 1.0000 Uiso R . .
H181 H 0.5843 1.0001 0.6853 0.0716 1.0000 Uiso R . .
H191 H 0.5448 0.7994 0.6407 0.0703 1.0000 Uiso R . .
H211 H 0.3760 0.6894 0.5866 0.0711 1.0000 Uiso R . .
H221 H 0.4417 0.5443 0.5573 0.0894 1.0000 Uiso R . .
H222 H 0.5078 0.6187 0.5980 0.0894 1.0000 Uiso R . .
H223 H 0.4531 0.6841 0.5397 0.0894 1.0000 Uiso R . .
H231 H 0.4122 0.4994 0.6482 0.0988 1.0000 Uiso R . .
H232 H 0.4745 0.5747 0.6952 0.0988 1.0000 Uiso R . .
H233 H 0.4008 0.6118 0.6866 0.0988 1.0000 Uiso R . .
H241 H 0.3409 1.0750 0.6877 0.0554 1.0000 Uiso R . .
H251 H 0.3844 1.1542 0.7919 0.0758 1.0000 Uiso R . .
H252 H 0.4586 1.1274 0.7989 0.0758 1.0000 Uiso R . .
H253 H 0.4091 1.0132 0.7924 0.0758 1.0000 Uiso R . .
H261 H 0.3609 1.2974 0.7026 0.0729 1.0000 Uiso R . .
H262 H 0.4352 1.2791 0.7080 0.0729 1.0000 Uiso R . .
H263 H 0.3737 1.2565 0.6448 0.0729 1.0000 Uiso R . .
H271 H 0.3330 1.1375 0.5636 0.0803 1.0000 Uiso R . .
H272 H 0.3005 1.2027 0.4988 0.0803 1.0000 Uiso R . .
H281 H 0.4044 1.2916 0.5259 0.1053 1.0000 Uiso R . .
H282 H 0.4395 1.1852 0.5749 0.1053 1.0000 Uiso R . .
H291 H 0.4746 1.1221 0.5037 0.1231 1.0000 Uiso R . .
H292 H 0.4079 1.1706 0.4504 0.1231 1.0000 Uiso R . .
H301 H 0.4233 0.9371 0.5135 0.0889 1.0000 Uiso R . .
H302 H 0.3814 0.9587 0.4429 0.0889 1.0000 Uiso R . .
H311 H 0.0785 0.7564 0.4746 0.0704 1.0000 Uiso R . .
H312 H 0.0543 0.8629 0.4240 0.0704 1.0000 Uiso R . .
H321 H -0.0234 0.7039 0.3772 0.0718 1.0000 Uiso R . .
H331 H 0.1372 0.7625 0.3401 0.0654 1.0000 Uiso R . .
H332 H 0.1424 0.6244 0.3671 0.0654 1.0000 Uiso R . .
H341 H 0.0223 0.7701 0.3080 0.0738 1.0000 Uiso R . .
H342 H 0.0296 0.6213 0.3059 0.0738 1.0000 Uiso R . .
H351 H 0.1858 1.1353 0.4710 0.0689 1.0000 Uiso R . .
H352 H 0.1233 1.0473 0.4355 0.0689 1.0000 Uiso R . .
H361 H 0.3352 0.7246 0.4673 0.0938 1.0000 Uiso R . .
H362 H 0.2664 0.6498 0.4388 0.0938 1.0000 Uiso R . .
H3701 H 0.4040 0.6962 0.3416 0.0932 0.5000 Uiso R 1 1
H3702 H 0.4124 0.8020 0.3908 0.0932 0.5000 Uiso R 1 1
H3703 H 0.4216 0.6577 0.4101 0.0932 0.5000 Uiso R 1 1
H3711 H 0.3658 0.7633 0.3128 0.0944 0.5000 Uiso R 1 2
H3712 H 0.4003 0.7756 0.3846 0.0944 0.5000 Uiso R 1 2
H3713 H 0.3531 0.8851 0.3451 0.0944 0.5000 Uiso R 1 2
H3801 H 0.2573 0.6904 0.2599 0.0933 0.5000 Uiso R 1 1
H3802 H 0.2164 0.7885 0.2815 0.0933 0.5000 Uiso R 1 1
H3803 H 0.2133 0.6423 0.2945 0.0933 0.5000 Uiso R 1 1
H3811 H 0.2383 0.6154 0.2631 0.0949 0.5000 Uiso R 1 2
H3812 H 0.1835 0.6841 0.2798 0.0949 0.5000 Uiso R 1 2
H3813 H 0.2202 0.5617 0.3161 0.0949 0.5000 Uiso R 1 2
H3901 H 0.3276 0.4613 0.3380 0.0939 0.5000 Uiso R 1 1
H3902 H 0.3556 0.4617 0.4100 0.0939 0.5000 Uiso R 1 1
H3903 H 0.2776 0.4475 0.3704 0.0939 0.5000 Uiso R 1 1
H3911 H 0.3630 0.4835 0.3532 0.0957 0.5000 Uiso R 1 2
H3912 H 0.3966 0.5380 0.4203 0.0957 0.5000 Uiso R 1 2
H3913 H 0.3308 0.4546 0.4003 0.0957 0.5000 Uiso R 1 2
H4001 H 0.0666 1.1321 0.2610 0.0868 0.5000 Uiso R 2 1
H4002 H 0.0356 1.0999 0.3087 0.0868 0.5000 Uiso R 2 1
H4003 H 0.0826 1.0006 0.2955 0.0868 0.5000 Uiso R 2 1
H4011 H 0.0926 1.1008 0.2594 0.0987 0.5000 Uiso R 2 2
H4012 H 0.0554 1.0430 0.2980 0.0987 0.5000 Uiso R 2 2
H4013 H 0.1187 0.9733 0.2959 0.0987 0.5000 Uiso R 2 2
H4101 H 0.2231 1.1703 0.3064 0.1024 0.5000 Uiso R 2 1
H4102 H 0.2704 1.1552 0.3763 0.1024 0.5000 Uiso R 2 1
H4103 H 0.2310 1.0366 0.3384 0.1024 0.5000 Uiso R 2 1
H4111 H 0.2312 1.2272 0.3215 0.1030 0.5000 Uiso R 2 2
H4112 H 0.2686 1.2339 0.3933 0.1030 0.5000 Uiso R 2 2
H4113 H 0.2604 1.1024 0.3594 0.1030 0.5000 Uiso R 2 2
H4201 H 0.1400 1.3652 0.3288 0.0935 0.5000 Uiso R 2 1
H4202 H 0.1866 1.3696 0.3993 0.0935 0.5000 Uiso R 2 1
H4203 H 0.1080 1.3544 0.3773 0.0935 0.5000 Uiso R 2 1
H4211 H 0.1089 1.3618 0.3205 0.0818 0.5000 Uiso R 2 2
H4212 H 0.1460 1.3691 0.3924 0.0818 0.5000 Uiso R 2 2
H4213 H 0.0724 1.3135 0.3617 0.0818 0.5000 Uiso R 2 2

loop_
_atom_site_aniso_label
_atom_site_aniso_U_11
_atom_site_aniso_U_22
_atom_site_aniso_U_33
_atom_site_aniso_U_23
_atom_site_aniso_U_13
_atom_site_aniso_U_12
Y1 0.02473(18) 0.0548(3) 0.02103(17) 0.0023(2) 0.00828(12) -0.0017(2)
B1 0.025(2) 0.051(3) 0.0240(19) 0.0019(19) 0.0068(16) 0.0004(19)
N1 0.0233(15) 0.065(3) 0.0222(15) -0.0022(16) 0.0057(12) -0.0057(16)
N2 0.0265(16) 0.062(3) 0.0268(16) 0.0044(16) 0.0072(13) -0.0061(16)
O1 0.0356(16) 0.070(2) 0.0384(16) -0.0032(16) 0.0160(13) -0.0063(16)
O2 0.0307(15) 0.072(2) 0.0325(15) -0.0090(15) 0.0109(12) -0.0049(15)
C1 0.036(2) 0.081(4) 0.0234(19) 0.009(2) 0.0067(17) -0.015(2)
C2 0.032(2) 0.084(4) 0.026(2) 0.009(2) 0.0029(17) -0.012(2)
C3 0.0267(19) 0.061(3) 0.0226(18) 0.0002(18) 0.0093(15) -0.0084(19)
C4 0.032(2) 0.060(3) 0.0285(19) 0.0013(19) 0.0080(16) -0.001(2)
C5 0.028(2) 0.071(4) 0.033(2) -0.001(2) 0.0086(17) 0.001(2)
C6 0.0239(19) 0.083(4) 0.036(2) -0.006(2) 0.0117(17) -0.012(2)
C7 0.034(2) 0.060(3) 0.038(2) -0.011(2) 0.0152(18) -0.012(2)
C8 0.0305(19) 0.063(3) 0.0295(19) -0.005(2) 0.0116(15) -0.007(2)
C9 0.037(2) 0.063(3) 0.046(3) -0.007(2) 0.017(2) -0.009(2)
C10 0.073(4) 0.086(5) 0.083(4) 0.023(4) 0.035(4) 0.024(4)
C11 0.069(4) 0.094(5) 0.062(4) -0.013(3) 0.029(3) 0.019(4)
C12 0.041(2) 0.052(3) 0.052(3) -0.006(2) 0.013(2) -0.001(2)
C13 0.080(4) 0.070(4) 0.056(3) 0.002(3) 0.034(3) 0.007(3)
C14 0.127(6) 0.076(5) 0.050(3) -0.010(3) 0.033(4) -0.009(4)
C15 0.0232(17) 0.056(3) 0.0287(18) 0.006(2) 0.0048(14) -0.0061(19)
C16 0.030(2) 0.063(3) 0.030(2) 0.007(2) 0.0067(17) -0.004(2)
C17 0.032(2) 0.068(4) 0.047(3) 0.007(2) 0.0099(19) -0.009(2)
C18 0.028(2) 0.098(5) 0.048(3) 0.008(3) 0.010(2) -0.010(3)
C19 0.029(2) 0.096(5) 0.047(3) 0.004(3) 0.015(2) 0.001(3)
C20 0.034(2) 0.062(3) 0.034(2) 0.007(2) 0.0097(17) -0.002(2)
C21 0.046(3) 0.067(4) 0.049(3) 0.004(3) 0.013(2) 0.004(3)
C22 0.059(3) 0.077(5) 0.083(4) -0.008(4) 0.023(3) 0.020(3)
C23 0.106(6) 0.066(5) 0.070(4) 0.006(3) 0.019(4) -0.011(4)
C24 0.039(2) 0.060(3) 0.040(2) -0.002(2) 0.0096(18) -0.001(2)
C25 0.066(3) 0.088(5) 0.044(3) 0.004(3) 0.025(2) 0.014(3)
C26 0.069(4) 0.060(4) 0.044(3) -0.004(3) 0.014(3) -0.003(3)
C27 0.061(3) 0.081(5) 0.059(3) -0.020(3) 0.030(3) -0.022(3)
C28 0.067(4) 0.095(6) 0.101(5) -0.026(5) 0.038(4) -0.030(4)
C29 0.074(5) 0.138(8) 0.132(7) -0.038(6) 0.071(5) -0.043(5)
C30 0.040(3) 0.079(5) 0.100(5) -0.005(4) 0.035(3) -0.013(3)
C31 0.034(2) 0.095(5) 0.040(2) -0.013(3) 0.016(2) -0.013(3)
C32 0.039(2) 0.079(4) 0.056(3) -0.006(3) 0.015(2) -0.006(3)
C33 0.047(3) 0.065(4) 0.036(2) -0.012(2) 0.015(2) -0.004(2)
C34 0.050(3) 0.089(5) 0.040(3) -0.013(3) 0.008(2) -0.013(3)
C35 0.0464(9) 0.0714(12) 0.0399(9) 0.0128(9) 0.0068(8) -0.0039(9)
C36 0.0581(12) 0.136(2) 0.0634(12) -0.0338(13) 0.0407(11) -0.0188(12)
C37 0.0595(15) 0.137(2) 0.0648(16) -0.0338(16) 0.0413(14) -0.0192(16)
C38 0.0617(16) 0.138(2) 0.0664(16) -0.0336(16) 0.0388(14) -0.0193(16)
C39 0.0614(15) 0.138(2) 0.0667(16) -0.0338(16) 0.0386(14) -0.0198(16)
C40 0.0479(12) 0.0718(14) 0.0411(12) 0.0122(12) 0.0044(11) -0.0032(12)
C41 0.0488(12) 0.0725(14) 0.0403(12) 0.0128(12) 0.0054(11) -0.0046(12)
C42 0.0481(12) 0.0718(14) 0.0415(12) 0.0127(11) 0.0035(11) -0.0045(12)
C371 0.0604(15) 0.137(2) 0.0657(16) -0.0334(16) 0.0388(14) -0.0187(16)
C381 0.0601(15) 0.137(2) 0.0649(16) -0.0338(16) 0.0396(14) -0.0193(16)
C391 0.0602(15) 0.137(2) 0.0664(16) -0.0335(16) 0.0381(15) -0.0181(16)
C401 0.0482(12) 0.0720(14) 0.0410(12) 0.0126(12) 0.0048(11) -0.0033(12)
C411 0.0487(12) 0.0725(14) 0.0411(12) 0.0124(12) 0.0055(11) -0.0041(12)
C421 0.0483(12) 0.0720(14) 0.0414(12) 0.0129(12) 0.0036(11) -0.0036(12)
Si1 0.0475(7) 0.0716(10) 0.0402(6) 0.0130(6) 0.0052(5) -0.0039(7)
Si2 0.0597(12) 0.137(2) 0.0647(13) -0.0343(13) 0.0405(11) -0.0190(13)
Si21 0.0592(12) 0.137(2) 0.0644(13) -0.0341(13) 0.0401(11) -0.0183(13)

loop_
_atom_type_symbol
_atom_type_scat_dispersion_real
_atom_type_scat_dispersion_imag
_atom_type_scat_Cromer_Mann_a1
_atom_type_scat_Cromer_Mann_b1
_atom_type_scat_Cromer_Mann_a2
_atom_type_scat_Cromer_Mann_b2
_atom_type_scat_Cromer_Mann_a3
_atom_type_scat_Cromer_Mann_b3
_atom_type_scat_Cromer_Mann_a4
_atom_type_scat_Cromer_Mann_b4
_atom_type_scat_Cromer_Mann_c
_atom_type_scat_source
C 0.0033 0.0016 2.3100 20.8439 1.0200 10.2075 1.5886 0.5687 0.8650 51.6512 0.2156 'International Tables Vol C 4.2.6.8 and 6.1.1.4'
H 0.0000 0.0000 0.4930 10.5109 0.3229 26.1257 0.1402 3.1424 0.0408 57.7998 0.0030 'International Tables Vol C 4.2.6.8 and 6.1.1.4'
N 0.0061 0.0033 12.2126 0.0057 3.1322 9.8933 2.0125 28.9975 1.1663 0.5826 -11.5290 'International Tables Vol C 4.2.6.8 and 6.1.1.4'
O 0.0106 0.0060 3.0485 13.2771 2.2868 5.7011 1.5463 0.3239 0.8670 32.9089 0.2508 'International Tables Vol C 4.2.6.8 and 6.1.1.4'
Si 0.0817 0.0704 6.2915 2.4386 3.0353 32.3337 1.9891 0.6785 1.5410 81.6937 1.1407 'International Tables Vol C 4.2.6.8 and 6.1.1.4'
B 0.0013 0.0007 2.0545 23.2185 1.3326 1.0210 1.0979 60.3498 0.7068 0.1403 -0.1932 'International Tables Vol C 4.2.6.8 and 6.1.1.4'
Y -2.7962 3.5667 17.7760 1.4029 10.2946 12.8006 5.7263 0.1256 3.2659 104.3540 1.9121 'International Tables Vol C 4.2.6.8 and 6.1.1.4'

loop_
_geom_angle_atom_site_label_1
_geom_angle_atom_site_label_2
_geom_angle_atom_site_label_3
_geom_angle
_geom_angle_publ_flag
B1 Y1 O1 93.94(13) yes
B1 Y1 O2 106.33(13) yes
O1 Y1 O2 159.71(11) yes
B1 Y1 C35 114.26(15) yes
O1 Y1 C35 85.37(13) yes
O2 Y1 C35 85.40(13) yes
B1 Y1 C36 109.8(2) yes
O1 Y1 C36 89.19(18) yes
O2 Y1 C36 84.92(17) yes
C35 Y1 C36 135.8(2) yes
Y1 B1 N1 128.0(3) yes
Y1 B1 N2 131.7(3) yes
N1 B1 N2 100.3(3) yes
B1 N1 C1 111.4(3) yes
B1 N1 C3 130.2(3) yes
C1 N1 C3 118.4(3) yes
B1 N2 C2 110.5(3) yes
B1 N2 C15 132.2(3) yes
C2 N2 C15 117.4(3) yes
Y1 O1 C27 121.7(3) yes
Y1 O1 C30 128.7(3) yes
C27 O1 C30 109.3(4) yes
Y1 O2 C31 126.8(3) yes
Y1 O2 C33 121.6(3) yes
C31 O2 C33 108.0(3) yes
N1 C1 C2 108.4(4) yes
N1 C1 H11 125.6 no
C2 C1 H11 126.0 no
N2 C2 C1 109.6(4) yes
N2 C2 H21 124.4 no
C1 C2 H21 126.0 no
N1 C3 C4 118.2(4) yes
N1 C3 C8 119.7(4) yes
C4 C3 C8 122.0(4) yes
C3 C4 C5 117.5(5) yes
C3 C4 C12 122.8(4) yes
C5 C4 C12 119.6(4) yes
C4 C5 C6 120.9(5) yes
C4 C5 H51 119.8 no
C6 C5 H51 119.3 no
C5 C6 C7 121.1(4) yes
C5 C6 H61 119.5 no
C7 C6 H61 119.4 no
C6 C7 C8 119.9(5) yes
C6 C7 H71 120.4 no
C8 C7 H71 119.7 no
C7 C8 C3 118.6(4) yes
C7 C8 C9 119.4(5) yes
C3 C8 C9 122.0(4) yes
C8 C9 C10 111.6(4) yes
C8 C9 C11 112.5(4) yes
C10 C9 C11 110.5(6) yes
C8 C9 H91 106.7 no
C10 C9 H91 106.5 no
C11 C9 H91 108.7 no
C9 C10 H101 111.7 no
C9 C10 H102 111.8 no
H101 C10 H102 109.6 no
C9 C10 H103 108.7 no
H101 C10 H103 107.8 no
H102 C10 H103 107.0 no
C9 C11 H111 112.0 no
C9 C11 H112 110.0 no
H111 C11 H112 107.5 no
C9 C11 H113 111.2 no
H111 C11 H113 109.2 no
H112 C11 H113 106.7 no
C4 C12 C13 111.1(4) yes
C4 C12 C14 112.6(5) yes
C13 C12 C14 110.2(5) yes
C4 C12 H121 107.2 no
C13 C12 H121 107.2 no
C14 C12 H121 108.3 no
C12 C13 H131 110.8 no
C12 C13 H132 109.2 no
H131 C13 H132 109.0 no
C12 C13 H133 110.6 no
H131 C13 H133 109.0 no
H132 C13 H133 108.2 no
C12 C14 H141 112.0 no
C12 C14 H142 111.2 no
H141 C14 H142 107.8 no
C12 C14 H143 110.7 no
H141 C14 H143 108.0 no
H142 C14 H143 106.9 no
N2 C15 C16 118.9(4) yes
N2 C15 C20 118.5(4) yes
C16 C15 C20 122.4(4) yes
C15 C16 C17 117.3(5) yes
C15 C16 C24 122.6(4) yes
C17 C16 C24 120.0(5) yes
C16 C17 C18 121.1(5) yes
C16 C17 H171 119.0 no
C18 C17 H171 119.9 no
C17 C18 C19 120.4(5) yes
C17 C18 H181 119.1 no
C19 C18 H181 120.4 no
C18 C19 C20 122.1(5) yes
C18 C19 H191 119.6 no
C20 C19 H191 118.3 no
C15 C20 C19 116.6(5) yes
C15 C20 C21 121.7(4) yes
C19 C20 C21 121.6(5) yes
C20 C21 C22 113.4(5) yes
C20 C21 C23 110.7(5) yes
C22 C21 C23 110.9(6) yes
C20 C21 H211 106.4 no
C22 C21 H211 107.9 no
C23 C21 H211 107.2 no
C21 C22 H221 109.7 no
C21 C22 H222 111.3 no
H221 C22 H222 108.6 no
C21 C22 H223 110.6 no
H221 C22 H223 107.3 no
H222 C22 H223 109.2 no
C21 C23 H231 112.7 no
C21 C23 H232 111.9 no
H231 C23 H232 108.4 no
C21 C23 H233 111.0 no
H231 C23 H233 106.6 no
H232 C23 H233 105.8 no
C16 C24 C25 110.7(4) yes
C16 C24 C26 113.6(4) yes
C25 C24 C26 107.1(5) yes
C16 C24 H241 108.1 no
C25 C24 H241 108.7 no
C26 C24 H241 108.5 no
C24 C25 H251 111.2 no
C24 C25 H252 111.0 no
H251 C25 H252 108.5 no
C24 C25 H253 110.9 no
H251 C25 H253 107.4 no
H252 C25 H253 107.7 no
C24 C26 H261 109.8 no
C24 C26 H262 110.6 no
H261 C26 H262 108.3 no
C24 C26 H263 111.5 no
H261 C26 H263 107.4 no
H262 C26 H263 109.1 no
O1 C27 C28 106.5(5) yes
O1 C27 H271 111.7 no
C28 C27 H271 111.3 no
O1 C27 H272 110.7 no
C28 C27 H272 110.6 no
H271 C27 H272 106.1 no
C27 C28 C29 105.0(6) yes
C27 C28 H281 113.0 no
C29 C28 H281 113.4 no
C27 C28 H282 111.3 no
C29 C28 H282 108.3 no
H281 C28 H282 105.9 no
C28 C29 C30 106.3(6) yes
C28 C29 H291 112.6 no
C30 C29 H291 114.4 no
C28 C29 H292 107.8 no
C30 C29 H292 109.1 no
H291 C29 H292 106.5 no
C29 C30 O1 105.0(6) yes
C29 C30 H301 108.9 no
O1 C30 H301 112.1 no
C29 C30 H302 113.2 no
O1 C30 H302 112.2 no
H301 C30 H302 105.5 no
O2 C31 C32 105.3(4) yes
O2 C31 H311 112.3 no
C32 C31 H311 112.8 no
O2 C31 H312 110.1 no
C32 C31 H312 109.6 no
H311 C31 H312 106.7 no
C31 C32 C34 102.1(4) yes
C31 C32 H322 110.3 no
C34 C32 H322 111.5 no
C31 C32 H321 112.5 no
C34 C32 H321 113.2 no
H322 C32 H321 107.2 no
O2 C33 C34 106.3(4) yes
O2 C33 H331 109.4 no
C34 C33 H331 110.9 no
O2 C33 H332 111.2 no
C34 C33 H332 111.7 no
H331 C33 H332 107.3 no
C32 C34 C33 102.8(4) yes
C32 C34 H341 110.9 no
C33 C34 H341 112.2 no
C32 C34 H342 112.1 no
C33 C34 H342 111.6 no
H341 C34 H342 107.3 no
Y1 C35 Si1 125.0(2) yes
Y1 C35 H351 105.5 no
Si1 C35 H351 105.9 no
Y1 C35 H352 105.5 no
Si1 C35 H352 105.9 no
H351 C35 H352 108.4 no
Y1 C36 Si2 148.4(5) yes
Y1 C36 H361 99.4 no
Si2 C36 H361 99.6 no
Y1 C36 H362 99.8 no
Si2 C36 H362 96.9 no
H361 C36 H362 110.1 no
Y1 C36 Si21 145.3(5) yes
Y1 C36 H361 99.4 no
Si21 C36 H361 102.0 no
Y1 C36 H362 99.8 no
Si21 C36 H362 98.0 no
H361 C36 H362 110.1 no
Si2 C37 H3701 111.9 no
Si2 C37 H3702 118.6 no
H3701 C37 H3702 109.5 no
Si2 C37 H3703 97.1 no
H3701 C37 H3703 109.5 no
H3702 C37 H3703 109.5 no
Si2 C38 H3801 110.8 no
Si2 C38 H3802 124.6 no
H3801 C38 H3802 109.5 no
Si2 C38 H3803 91.0 no
H3801 C38 H3803 109.5 no
H3802 C38 H3803 109.5 no
Si2 C39 H3901 108.1 no
Si2 C39 H3902 110.2 no
H3901 C39 H3902 109.5 no
Si2 C39 H3903 110.1 no
H3901 C39 H3903 109.5 no
H3902 C39 H3903 109.5 no
Si1 C40 H4001 112.1 no
Si1 C40 H4002 109.7 no
H4001 C40 H4002 109.5 no
Si1 C40 H4003 106.6 no
H4001 C40 H4003 109.5 no
H4002 C40 H4003 109.5 no
Si1 C41 H4101 111.9 no
Si1 C41 H4102 110.4 no
H4101 C41 H4102 109.5 no
Si1 C41 H4103 106.0 no
H4101 C41 H4103 109.5 no
H4102 C41 H4103 109.5 no
Si1 C42 H4201 107.5 no
Si1 C42 H4202 111.2 no
H4201 C42 H4202 109.5 no
Si1 C42 H4203 109.6 no
H4201 C42 H4203 109.5 no
H4202 C42 H4203 109.5 no
Si21 C371 H3711 107.1 no
Si21 C371 H3712 94.7 no
H3711 C371 H3712 109.5 no
Si21 C371 H3713 125.3 no
H3711 C371 H3713 109.5 no
H3712 C371 H3713 109.5 no
Si21 C381 H3811 108.2 no
Si21 C381 H3812 128.5 no
H3811 C381 H3812 109.5 no
Si21 C381 H3813 89.2 no
H3811 C381 H3813 109.5 no
H3812 C381 H3813 109.5 no
Si21 C391 H3911 112.3 no
Si21 C391 H3912 104.6 no
H3911 C391 H3912 109.5 no
Si21 C391 H3913 111.4 no
H3911 C391 H3913 109.5 no
H3912 C391 H3913 109.5 no
Si1 C401 H4011 109.0 no
Si1 C401 H4012 107.9 no
H4011 C401 H4012 109.5 no
Si1 C401 H4013 111.6 no
H4011 C401 H4013 109.5 no
H4012 C401 H4013 109.5 no
Si1 C411 H4111 109.4 no
Si1 C411 H4112 109.8 no
H4111 C411 H4112 109.5 no
Si1 C411 H4113 109.2 no
H4111 C411 H4113 109.5 no
H4112 C411 H4113 109.5 no
Si1 C421 H4211 113.1 no
Si1 C421 H4212 106.2 no
H4211 C421 H4212 109.5 no
Si1 C421 H4213 109.1 no
H4211 C421 H4213 109.5 no
H4212 C421 H4213 109.5 no
C40 Si1 C41 106.70(9) yes
C40 Si1 C42 108.58(9) yes
C41 Si1 C42 104.64(9) yes
C40 Si1 C35 110.84(9) yes
C41 Si1 C35 110.69(9) yes
C42 Si1 C35 114.92(9) yes
C411 Si1 C401 106.92(9) yes
C411 Si1 C421 104.43(9) yes
C401 Si1 C421 108.63(9) yes
C411 Si1 C35 110.73(9) yes
C401 Si1 C35 111.12(9) yes
C421 Si1 C35 114.55(9) yes
C39 Si2 C37 99.4(7) yes
C39 Si2 C38 106.5(7) yes
C37 Si2 C38 112.0(6) yes
C39 Si2 C36 109.8(6) yes
C37 Si2 C36 112.8(5) yes
C38 Si2 C36 115.0(5) yes
C391 Si21 C381 104.5(7) yes
C391 Si21 C371 107.4(7) yes
C381 Si21 C371 111.6(6) yes
C391 Si21 C36 106.6(6) yes
C381 Si21 C36 114.2(5) yes
C371 Si21 C36 111.9(6) yes

loop_
_geom_bond_atom_site_label_1
_geom_bond_atom_site_label_2
_geom_bond_distance
_geom_bond_publ_flag
Y1 B1 2.696(4) yes
Y1 O1 2.350(3) yes
Y1 O2 2.370(3) yes
Y1 C35 2.424(4) yes
Y1 C36 2.394(6) yes
B1 N1 1.456(6) yes
B1 N2 1.467(5) yes
N1 C1 1.401(5) yes
N1 C3 1.440(5) yes
N2 C2 1.397(5) yes
N2 C15 1.447(5) yes
O1 C27 1.452(7) yes
O1 C30 1.440(6) yes
O2 C31 1.464(5) yes
O2 C33 1.460(5) yes
C1 C2 1.335(6) yes
C1 H11 0.968 no
C2 H21 0.957 no
C3 C4 1.415(7) yes
C3 C8 1.383(7) yes
C4 C5 1.409(6) yes
C4 C12 1.512(8) yes
C5 C6 1.372(8) yes
C5 H51 0.964 no
C6 C7 1.385(7) yes
C6 H61 0.954 no
C7 C8 1.413(6) yes
C7 H71 0.957 no
C8 C9 1.510(7) yes
C9 C10 1.538(9) yes
C9 C11 1.545(8) yes
C9 H91 0.967 no
C10 H101 0.944 no
C10 H102 0.954 no
C10 H103 0.975 no
C11 H111 0.946 no
C11 H112 0.977 no
C11 H113 0.957 no
C12 C13 1.550(8) yes
C12 C14 1.509(8) yes
C12 H121 0.962 no
C13 H131 0.948 no
C13 H132 0.957 no
C13 H133 0.958 no
C14 H141 0.953 no
C14 H142 0.967 no
C14 H143 0.964 no
C15 C16 1.400(7) yes
C15 C20 1.419(7) yes
C16 C17 1.409(6) yes
C16 C24 1.508(7) yes
C17 C18 1.382(8) yes
C17 H171 0.973 no
C18 C19 1.363(9) yes
C18 H181 0.957 no
C19 C20 1.405(7) yes
C19 H191 0.971 no
C20 C21 1.519(8) yes
C21 C22 1.525(8) yes
C21 C23 1.531(9) yes
C21 H211 0.964 no
C22 H221 0.967 no
C22 H222 0.943 no
C22 H223 0.959 no
C23 H231 0.951 no
C23 H232 0.962 no
C23 H233 0.983 no
C24 C25 1.553(7) yes
C24 C26 1.530(8) yes
C24 H241 0.968 no
C25 H251 0.958 no
C25 H252 0.954 no
C25 H253 0.968 no
C26 H261 0.967 no
C26 H262 0.947 no
C26 H263 0.958 no
C27 C28 1.499(9) yes
C27 H271 0.971 no
C27 H272 0.970 no
C28 C29 1.451(11) yes
C28 H281 0.967 no
C28 H282 0.976 no
C29 C30 1.493(11) yes
C29 H291 0.958 no
C29 H292 0.977 no
C30 H301 0.984 no
C30 H302 0.965 no
C31 C32 1.496(8) yes
C31 H311 0.945 no
C31 H312 0.987 no
C32 C34 1.512(8) yes
C32 H322 0.967 no
C32 H321 0.961 no
C33 C34 1.507(7) yes
C33 H331 0.967 no
C33 H332 0.959 no
C34 H341 0.969 no
C34 H342 0.957 no
C35 Si1 1.833(4) yes
C35 H351 0.963 no
C35 H352 0.949 no
C36 Si2 1.833(11) yes
C36 H361 0.946 no
C36 H362 0.946 no
C36 Si21 1.854(11) yes
C36 H361 0.946 no
C36 H362 0.946 no
C37 Si2 1.875(8) yes
C37 H3701 0.950 no
C37 H3702 0.950 no
C37 H3703 0.950 no
C38 Si2 1.871(9) yes
C38 H3801 0.950 no
C38 H3802 0.950 no
C38 H3803 0.950 no
C39 Si2 1.900(9) yes
C39 H3901 0.950 no
C39 H3902 0.950 no
C39 H3903 0.950 no
C40 Si1 1.907(7) yes
C40 H4001 0.950 no
C40 H4002 0.950 no
C40 H4003 0.950 no
C41 Si1 1.897(8) yes
C41 H4101 0.950 no
C41 H4102 0.950 no
C41 H4103 0.950 no
C42 Si1 1.851(8) yes
C42 H4201 0.950 no
C42 H4202 0.950 no
C42 H4203 0.950 no
C371 Si21 1.856(9) yes
C371 H3711 0.950 no
C371 H3712 0.950 no
C371 H3713 0.950 no
C381 Si21 1.880(8) yes
C381 H3811 0.950 no
C381 H3812 0.950 no
C381 H3813 0.950 no
C391 Si21 1.901(9) yes
C391 H3911 0.950 no
C391 H3912 0.950 no
C391 H3913 0.950 no
C401 Si1 1.895(8) yes
C401 H4011 0.950 no
C401 H4012 0.950 no
C401 H4013 0.950 no
C411 Si1 1.916(8) yes
C411 H4111 0.950 no
C411 H4112 0.950 no
C411 H4113 0.950 no
C421 Si1 1.878(8) yes
C421 H4211 0.950 no
C421 H4212 0.950 no
C421 H4213 0.950 no
